data_1504023
loop_
_publ_author_name
'Biradar, Deepak B.'
'Zhou, Shuangliu'
'Gau, Han-Mou'

_publ_section_title
;
 Direct asymmetric catalytic thienylaluminum addition to ketones: a
 concise approach to the synthesis of (S)-tiemonium iodide.
;
_journal_issue 15
_journal_name_full 'Organic letters'
_journal_page_first 3386
_journal_page_last 3389
_journal_paper_doi 10.1021/ol901193q
_journal_volume 11
_journal_year 2009
_chemical_absolute_configuration ad
_chemical_formula_sum 'C18 H24 I N O2 S'
_chemical_formula_weight 445.34
_chemical_name_common '(S)-tiemonium iodide'
_chemical_name_systematic
; 
 ? 
;
_space_group_IT_number 4
_symmetry_cell_setting monoclinic
_symmetry_space_group_name_Hall 'P 2yb'
_symmetry_space_group_name_H-M 'P 1 21 1'
_atom_sites_solution_hydrogens geom
_atom_sites_solution_primary direct
_atom_sites_solution_secondary difmap
_audit_creation_method SHELXL-97
_cell_angle_alpha 90.00
_cell_angle_beta 99.751(2)
_cell_angle_gamma 90.00
_cell_formula_units_Z 4
_cell_length_a 10.8791(2)
_cell_length_b 9.4754(2)
_cell_length_c 18.4279(4)
_cell_measurement_reflns_used 11909
_cell_measurement_temperature 100(2)
_cell_measurement_theta_max 29.0804
_cell_measurement_theta_min 2.4208
_cell_volume 1872.17(7)
_computing_cell_refinement
;
CrysAlisPro, Oxford Diffraction Ltd.,
Version 1.171.33.34d (release 27-02-2009 CrysAlis171 .NET)
(compiled Feb 27 2009,15:38:38)
;
_computing_data_collection
;
CrysAlisPro, Oxford Diffraction Ltd.,
Version 1.171.33.34d (release 27-02-2009 CrysAlis171 .NET)
(compiled Feb 27 2009,15:38:38)
;
_computing_data_reduction
;
CrysAlisPro, Oxford Diffraction Ltd.,
Version 1.171.33.34d (release 27-02-2009 CrysAlis171 .NET)
(compiled Feb 27 2009,15:38:38)
;
_computing_molecular_graphics 'Bruker SHELXTL'
_computing_publication_material 'Bruker SHELXTL'
_computing_structure_refinement 'SHELXL-97 (Sheldrick, 1997)'
_computing_structure_solution 'SHELXS-97 (Sheldrick, 1990)'
_diffrn_ambient_temperature 100(2)
_diffrn_measured_fraction_theta_full 0.998
_diffrn_measured_fraction_theta_max 0.998
_diffrn_measurement_device_type 'multiwire proportional'
_diffrn_measurement_method 'phi and omega scans'
_diffrn_radiation_monochromator graphite
_diffrn_radiation_source 'fine-focus sealed tube'
_diffrn_radiation_type MoK\a
_diffrn_radiation_wavelength 0.71073
_diffrn_reflns_av_R_equivalents 0.0265
_diffrn_reflns_av_sigmaI/netI 0.0411
_diffrn_reflns_limit_h_max 13
_diffrn_reflns_limit_h_min -13
_diffrn_reflns_limit_k_max 11
_diffrn_reflns_limit_k_min -11
_diffrn_reflns_limit_l_max 22
_diffrn_reflns_limit_l_min -22
_diffrn_reflns_number 16307
_diffrn_reflns_theta_full 25.99
_diffrn_reflns_theta_max 25.99
_diffrn_reflns_theta_min 2.42
_exptl_absorpt_coefficient_mu 1.831
_exptl_absorpt_correction_T_max 1.00000
_exptl_absorpt_correction_T_min 0.87916
_exptl_absorpt_correction_type multi-scan
_exptl_absorpt_process_details
;
CrysAlisPro, Oxford Diffraction Ltd.,
Version 1.171.33.34d (release 27-02-2009 CrysAlis171 .NET)
(compiled Feb 27 2009,15:38:38)
Empirical absorption correction using spherical harmonics,
 implemented in SCALE3 ABSPACK scaling algorithm.
;
_exptl_crystal_colour colorless
_exptl_crystal_density_diffrn 1.580
_exptl_crystal_density_method 'not measured'
_exptl_crystal_description plate
_exptl_crystal_F_000 896
_exptl_crystal_size_max 0.36
_exptl_crystal_size_mid 0.31
_exptl_crystal_size_min 0.18
_refine_diff_density_max 0.729
_refine_diff_density_min -0.468
_refine_diff_density_rms 0.069
_refine_ls_abs_structure_details 'Flack H D (1983), Acta Cryst. A39, 876-881'
_refine_ls_abs_structure_Flack -0.016(11)
_refine_ls_extinction_method none
_refine_ls_goodness_of_fit_ref 0.929
_refine_ls_hydrogen_treatment constr
_refine_ls_matrix_type full
_refine_ls_number_parameters 415
_refine_ls_number_reflns 7336
_refine_ls_number_restraints 1
_refine_ls_restrained_S_all 0.929
_refine_ls_R_factor_all 0.0270
_refine_ls_R_factor_gt 0.0232
_refine_ls_shift/su_max 0.001
_refine_ls_shift/su_mean 0.000
_refine_ls_structure_factor_coef Fsqd
_refine_ls_weighting_details 'calc w=1/[\s^2^(Fo^2^)+(0.0254P)^2^+0.0000P] where P=(Fo^2^+2Fc^2^)/3'
_refine_ls_weighting_scheme calc
_refine_ls_wR_factor_gt 0.0469
_refine_ls_wR_factor_ref 0.0474
_reflns_number_gt 6667
_reflns_number_total 7336
_reflns_threshold_expression >2sigma(I)
_cod_data_source_file ol901193q_si_001.cif
_cod_data_source_block gau0025
_cod_depositor_comments
;
The following automatic conversions were performed:

'_symmetry_cell_setting' value 'Monoclinic' changed to 'monoclinic'
according to /home/saulius/struct/CIF-dictionaries/cif_core.dic
dictionary named 'cif_core.dic' version 2.4.2 from 2011-04-26.

Automatic conversion script
Id: cif_fix_values 1715 2011-07-08 13:25:40Z adriana 
;
_cod_original_sg_symbol_H-M P2(1)
_cod_database_code 1504023

loop_
_symmetry_equiv_pos_as_xyz
'x, y, z'
'-x, y+1/2, -z'

loop_
_atom_site_label
_atom_site_type_symbol
_atom_site_fract_x
_atom_site_fract_y
_atom_site_fract_z
_atom_site_U_iso_or_equiv
_atom_site_adp_type
_atom_site_occupancy
_atom_site_symmetry_multiplicity
_atom_site_calc_flag
_atom_site_refinement_flags
I1 I 0.048553(19) 0.01368(2) 0.366052(13) 0.02013(6) Uani 1 1 d .
S1 S 0.84892(9) 1.48513(11) 0.10251(6) 0.0329(2) Uani 1 1 d .
N1 N 0.9865(2) 1.4860(3) 0.36990(14) 0.0127(6) Uani 1 1 d .
O1 O 0.62539(19) 1.4605(2) 0.25127(12) 0.0178(5) Uani 1 1 d .
H1A H 0.5592 1.4721 0.2231 0.027 Uiso 1 1 calc R
O2 O 1.2428(2) 1.5556(2) 0.42944(14) 0.0212(6) Uani 1 1 d .
C1 C 0.7137(3) 1.3935(4) 0.21246(18) 0.0144(7) Uani 1 1 d .
C2 C 0.8374(3) 1.3739(3) 0.26619(18) 0.0177(8) Uani 1 1 d .
H2A H 0.8256 1.3046 0.3031 0.021 Uiso 1 1 calc R
H2B H 0.9000 1.3376 0.2393 0.021 Uiso 1 1 calc R
C3 C 0.8845(3) 1.5105(4) 0.30426(17) 0.0181(7) Uani 1 1 d .
H3A H 0.9162 1.5712 0.2692 0.022 Uiso 1 1 calc R
H3B H 0.8154 1.5590 0.3205 0.022 Uiso 1 1 calc R
C4 C 0.6642(3) 1.2497(4) 0.18343(16) 0.0146(6) Uani 1 1 d .
C5 C 0.5355(3) 1.2374(4) 0.15006(16) 0.0167(7) Uani 1 1 d .
H5A H 0.4852 1.3174 0.1449 0.020 Uiso 1 1 calc R
C6 C 0.4871(3) 1.1134(4) 0.1265(2) 0.0279(9) Uani 1 1 d .
H6A H 0.4031 1.1078 0.1058 0.034 Uiso 1 1 calc R
C7 C 0.5591(3) 0.9932(4) 0.13206(18) 0.0235(8) Uani 1 1 d .
H7A H 0.5239 0.9073 0.1153 0.028 Uiso 1 1 calc R
C8 C 0.6824(3) 1.0004(4) 0.16225(18) 0.0230(7) Uani 1 1 d .
H8A H 0.7315 0.9196 0.1651 0.028 Uiso 1 1 calc R
C9 C 0.7350(3) 1.1277(4) 0.1887(2) 0.0188(8) Uani 1 1 d .
H9A H 0.8186 1.1310 0.2102 0.023 Uiso 1 1 calc R
C10 C 0.7258(3) 1.4936(4) 0.14936(17) 0.0160(7) Uani 1 1 d .
C11 C 0.6404(3) 1.5962(3) 0.12075(19) 0.0184(8) Uani 1 1 d .
H11A H 0.5689 1.6193 0.1395 0.022 Uiso 1 1 calc R
C12 C 0.6784(4) 1.6616(4) 0.0579(2) 0.0284(9) Uani 1 1 d .
H12A H 0.6310 1.7301 0.0298 0.034 Uiso 1 1 calc R
C13 C 0.7884(3) 1.6154(4) 0.0432(2) 0.0284(9) Uani 1 1 d .
H13A H 0.8266 1.6502 0.0054 0.034 Uiso 1 1 calc R
C14 C 1.0974(3) 1.4185(4) 0.34390(19) 0.0142(7) Uani 1 1 d .
H14A H 1.0763 1.3227 0.3278 0.017 Uiso 1 1 calc R
H14B H 1.1173 1.4708 0.3021 0.017 Uiso 1 1 calc R
C15 C 1.2099(3) 1.4161(4) 0.4044(2) 0.0192(8) Uani 1 1 d .
H15A H 1.1917 1.3596 0.4452 0.023 Uiso 1 1 calc R
H15B H 1.2796 1.3730 0.3862 0.023 Uiso 1 1 calc R
C16 C 1.1444(3) 1.6194(4) 0.45960(19) 0.0173(8) Uani 1 1 d .
H16A H 1.1693 1.7135 0.4769 0.021 Uiso 1 1 calc R
H16B H 1.1281 1.5645 0.5014 0.021 Uiso 1 1 calc R
C17 C 1.0278(3) 1.6284(3) 0.40345(19) 0.0165(8) Uani 1 1 d .
H17A H 1.0417 1.6923 0.3645 0.020 Uiso 1 1 calc R
H17B H 0.9614 1.6674 0.4264 0.020 Uiso 1 1 calc R
C18 C 0.9384(3) 1.3946(3) 0.42578(18) 0.0155(7) Uani 1 1 d .
H18A H 0.8685 1.4399 0.4414 0.023 Uiso 1 1 calc R
H18B H 1.0033 1.3807 0.4675 0.023 Uiso 1 1 calc R
H18C H 0.9129 1.3049 0.4041 0.023 Uiso 1 1 calc R
I2 I 0.56381(2) 0.25473(2) 0.391537(12) 0.02100(6) Uani 1 1 d .
S2 S -0.00177(9) 0.94590(10) 0.08857(6) 0.0281(2) Uani 1 1 d .
N2 N 0.4729(2) 0.7890(3) 0.35394(14) 0.0117(6) Uani 1 1 d .
O21 O 0.10677(17) 0.7597(3) 0.23164(11) 0.0177(4) Uani 1 1 d .
H21A H 0.0848 0.8125 0.2623 0.027 Uiso 1 1 calc R
O22 O 0.73393(19) 0.7358(3) 0.41505(12) 0.0201(5) Uani 1 1 d .
C21 C 0.1926(3) 0.8335(3) 0.19261(19) 0.0147(7) Uani 1 1 d .
C22 C 0.3077(3) 0.8786(3) 0.24810(18) 0.0156(7) Uani 1 1 d .
H22A H 0.3667 0.9255 0.2222 0.019 Uiso 1 1 calc R
H22B H 0.2828 0.9451 0.2829 0.019 Uiso 1 1 calc R
C23 C 0.3705(3) 0.7514(4) 0.28977(16) 0.0145(6) Uani 1 1 d .
H23A H 0.3075 0.6962 0.3083 0.017 Uiso 1 1 calc R
H23B H 0.4060 0.6926 0.2555 0.017 Uiso 1 1 calc R
C24 C 0.2292(3) 0.7301(3) 0.13590(17) 0.0151(7) Uani 1 1 d .
C25 C 0.2161(3) 0.5853(4) 0.1426(2) 0.0211(8) Uani 1 1 d .
H25A H 0.1780 0.5480 0.1799 0.025 Uiso 1 1 calc R
C26 C 0.2608(3) 0.4972(4) 0.0931(2) 0.0277(8) Uani 1 1 d .
H26A H 0.2537 0.4000 0.0980 0.033 Uiso 1 1 calc R
C27 C 0.3148(3) 0.5494(4) 0.0371(2) 0.0256(9) Uani 1 1 d .
H27A H 0.3438 0.4881 0.0044 0.031 Uiso 1 1 calc R
C28 C 0.3263(3) 0.6923(4) 0.02920(19) 0.0221(8) Uani 1 1 d .
H28A H 0.3626 0.7285 -0.0091 0.027 Uiso 1 1 calc R
C29 C 0.2837(3) 0.7823(4) 0.07838(17) 0.0182(8) Uani 1 1 d .
H29A H 0.2915 0.8793 0.0729 0.022 Uiso 1 1 calc R
C30 C 0.1284(3) 0.9639(4) 0.15643(19) 0.0154(8) Uani 1 1 d .
C31 C 0.1533(3) 1.1027(4) 0.1709(2) 0.0178(8) Uani 1 1 d .
H31A H 0.2205 1.1342 0.2051 0.021 Uiso 1 1 calc R
C32 C 0.0669(3) 1.1937(4) 0.1286(2) 0.0232(8) Uani 1 1 d .
H32A H 0.0707 1.2915 0.1329 0.028 Uiso 1 1 calc R
C33 C -0.0215(3) 1.1258(4) 0.0816(2) 0.0290(9) Uani 1 1 d .
H33A H -0.0849 1.1702 0.0495 0.035 Uiso 1 1 calc R
C34 C 0.5817(3) 0.8586(4) 0.32548(19) 0.0166(8) Uani 1 1 d .
H34A H 0.5568 0.9516 0.3065 0.020 Uiso 1 1 calc R
H34B H 0.6036 0.8029 0.2854 0.020 Uiso 1 1 calc R
C35 C 0.6929(3) 0.8716(4) 0.3853(2) 0.0195(8) Uani 1 1 d .
H35A H 0.7604 0.9168 0.3657 0.023 Uiso 1 1 calc R
H35B H 0.6719 0.9308 0.4243 0.023 Uiso 1 1 calc R
C36 C 0.6362(3) 0.6712(4) 0.44699(19) 0.0173(8) Uani 1 1 d .
H36A H 0.6176 0.7298 0.4869 0.021 Uiso 1 1 calc R
H36B H 0.6643 0.5801 0.4674 0.021 Uiso 1 1 calc R
C37 C 0.5181(3) 0.6515(4) 0.3904(2) 0.0163(8) Uani 1 1 d .
H37A H 0.5346 0.5851 0.3531 0.020 Uiso 1 1 calc R
H37B H 0.4532 0.6118 0.4144 0.020 Uiso 1 1 calc R
C38 C 0.4202(3) 0.8823(4) 0.40697(18) 0.0155(7) Uani 1 1 d .
H38A H 0.4848 0.9062 0.4474 0.023 Uiso 1 1 calc R
H38B H 0.3544 0.8335 0.4252 0.023 Uiso 1 1 calc R
H38C H 0.3878 0.9670 0.3822 0.023 Uiso 1 1 calc R

loop_
_atom_site_aniso_label
_atom_site_aniso_U_11
_atom_site_aniso_U_22
_atom_site_aniso_U_33
_atom_site_aniso_U_23
_atom_site_aniso_U_13
_atom_site_aniso_U_12
I1 0.02665(12) 0.01249(11) 0.02403(13) 0.00058(10) 0.01223(9) 0.00192(11)
S1 0.0294(5) 0.0371(7) 0.0343(6) 0.0055(4) 0.0113(4) 0.0059(5)
N1 0.0147(14) 0.0114(17) 0.0121(14) -0.0010(11) 0.0024(11) -0.0006(12)
O1 0.0135(11) 0.0219(13) 0.0176(13) -0.0028(9) 0.0010(9) 0.0058(9)
O2 0.0106(11) 0.0257(15) 0.0278(15) -0.0080(10) 0.0052(10) -0.0034(10)
C1 0.0086(16) 0.0198(18) 0.0153(19) -0.0001(14) 0.0034(13) 0.0010(14)
C2 0.0158(17) 0.0188(19) 0.016(2) -0.0021(14) -0.0043(14) 0.0048(14)
C3 0.0175(16) 0.0188(16) 0.0155(17) 0.0034(18) -0.0043(12) 0.0046(19)
C4 0.0171(15) 0.0160(16) 0.0115(16) 0.0016(16) 0.0050(12) -0.0052(17)
C5 0.0145(15) 0.0230(19) 0.0133(16) 0.0064(15) 0.0039(12) 0.0081(15)
C6 0.0205(19) 0.038(2) 0.026(2) 0.0053(17) 0.0036(16) -0.0035(18)
C7 0.0257(18) 0.027(2) 0.0202(18) -0.0022(16) 0.0103(14) -0.0073(17)
C8 0.0246(17) 0.0189(18) 0.0273(19) -0.0032(18) 0.0091(14) -0.0022(18)
C9 0.0139(17) 0.0233(19) 0.019(2) -0.0016(15) 0.0026(15) -0.0006(15)
C10 0.0133(15) 0.020(2) 0.0141(17) -0.0042(15) 0.0015(12) -0.0041(15)
C11 0.0175(18) 0.0176(18) 0.019(2) 0.0111(14) -0.0003(14) -0.0013(14)
C12 0.037(2) 0.023(2) 0.025(2) 0.0042(16) 0.0034(17) 0.0044(17)
C13 0.035(2) 0.031(2) 0.021(2) 0.0001(16) 0.0098(17) -0.0083(18)
C14 0.0116(17) 0.0167(18) 0.0152(19) -0.0012(13) 0.0053(14) 0.0015(14)
C15 0.0138(18) 0.0169(18) 0.027(2) -0.0059(15) 0.0045(15) 0.0009(15)
C16 0.0170(18) 0.0162(18) 0.021(2) -0.0054(14) 0.0087(15) -0.0037(14)
C17 0.0192(19) 0.0106(17) 0.020(2) -0.0031(14) 0.0049(15) 0.0003(15)
C18 0.0136(17) 0.0161(18) 0.018(2) 0.0042(14) 0.0046(14) -0.0038(14)
I2 0.02804(13) 0.01431(11) 0.02311(13) 0.00125(11) 0.01140(9) -0.00080(11)
S2 0.0191(5) 0.0256(5) 0.0364(6) 0.0005(4) -0.0047(4) 0.0004(4)
N2 0.0100(13) 0.0124(16) 0.0135(15) 0.0006(11) 0.0043(11) 0.0002(12)
O21 0.0171(11) 0.0192(11) 0.0194(12) 0.0000(12) 0.0104(9) -0.0033(12)
O22 0.0125(11) 0.0235(15) 0.0249(13) 0.0038(11) 0.0048(9) 0.0023(11)
C21 0.0133(17) 0.0163(18) 0.0146(19) 0.0010(14) 0.0030(14) -0.0044(14)
C22 0.0171(18) 0.0124(17) 0.0174(19) 0.0002(13) 0.0036(14) -0.0011(14)
C23 0.0146(15) 0.0129(15) 0.0146(16) -0.0031(16) -0.0014(12) -0.0041(16)
C24 0.0106(15) 0.019(2) 0.0145(17) -0.0025(13) -0.0016(12) 0.0008(13)
C25 0.0195(19) 0.025(2) 0.020(2) -0.0029(15) 0.0071(15) -0.0055(15)
C26 0.0290(18) 0.0191(19) 0.036(2) -0.0056(18) 0.0077(16) -0.0006(18)
C27 0.0191(18) 0.036(2) 0.022(2) -0.0119(16) 0.0029(15) 0.0004(15)
C28 0.0171(18) 0.033(2) 0.016(2) -0.0015(15) 0.0042(14) 0.0033(16)
C29 0.0183(17) 0.019(2) 0.0145(18) -0.0008(14) -0.0064(13) -0.0031(15)
C30 0.0102(17) 0.0205(18) 0.0157(19) 0.0015(14) 0.0030(14) -0.0023(13)
C31 0.0139(18) 0.0182(19) 0.022(2) -0.0010(15) 0.0049(15) -0.0015(15)
C32 0.0199(19) 0.0194(17) 0.032(2) 0.0041(16) 0.0109(16) 0.0017(15)
C33 0.020(2) 0.031(2) 0.038(3) 0.0054(19) 0.0073(18) 0.0048(17)
C34 0.0193(19) 0.0169(18) 0.017(2) 0.0016(14) 0.0120(14) -0.0014(15)
C35 0.0153(18) 0.0180(19) 0.025(2) 0.0019(15) 0.0045(15) -0.0035(15)
C36 0.0155(18) 0.0174(19) 0.019(2) 0.0018(14) 0.0021(14) 0.0029(14)
C37 0.0140(17) 0.0108(18) 0.025(2) 0.0030(14) 0.0043(15) 0.0015(14)
C38 0.0166(18) 0.0178(19) 0.0129(19) -0.0052(14) 0.0046(14) 0.0036(14)

loop_
_atom_type_symbol
_atom_type_description
_atom_type_scat_dispersion_real
_atom_type_scat_dispersion_imag
_atom_type_scat_source
C C 0.0033 0.0016 'International Tables Vol C Tables 4.2.6.8 and 6.1.1.4'
H H 0.0000 0.0000 'International Tables Vol C Tables 4.2.6.8 and 6.1.1.4'
N N 0.0061 0.0033 'International Tables Vol C Tables 4.2.6.8 and 6.1.1.4'
O O 0.0106 0.0060 'International Tables Vol C Tables 4.2.6.8 and 6.1.1.4'
S S 0.1246 0.1234 'International Tables Vol C Tables 4.2.6.8 and 6.1.1.4'
I I -0.4742 1.8119 'International Tables Vol C Tables 4.2.6.8 and 6.1.1.4'

loop_
_geom_angle_atom_site_label_1
_geom_angle_atom_site_label_2
_geom_angle_atom_site_label_3
_geom_angle
C13 S1 C10 92.23(18)
C18 N1 C17 110.2(3)
C18 N1 C3 110.0(2)
C17 N1 C3 108.3(3)
C18 N1 C14 111.2(2)
C17 N1 C14 107.9(2)
C3 N1 C14 109.1(2)
C1 O1 H1A 109.5
C15 O2 C16 110.9(3)
O1 C1 C10 104.8(3)
O1 C1 C4 110.0(2)
C10 C1 C4 111.0(3)
O1 C1 C2 108.5(3)
C10 C1 C2 112.7(3)
C4 C1 C2 109.6(3)
C3 C2 C1 112.6(3)
C3 C2 H2A 109.1
C1 C2 H2A 109.1
C3 C2 H2B 109.1
C1 C2 H2B 109.1
H2A C2 H2B 107.8
N1 C3 C2 112.5(3)
N1 C3 H3A 109.1
C2 C3 H3A 109.1
N1 C3 H3B 109.1
C2 C3 H3B 109.1
H3A C3 H3B 107.8
C9 C4 C5 117.0(3)
C9 C4 C1 124.2(3)
C5 C4 C1 118.8(3)
C6 C5 C4 121.0(3)
C6 C5 H5A 119.5
C4 C5 H5A 119.5
C5 C6 C7 121.1(3)
C5 C6 H6A 119.4
C7 C6 H6A 119.4
C8 C7 C6 119.8(4)
C8 C7 H7A 120.1
C6 C7 H7A 120.1
C7 C8 C9 120.3(4)
C7 C8 H8A 119.8
C9 C8 H8A 119.8
C4 C9 C8 120.7(3)
C4 C9 H9A 119.6
C8 C9 H9A 119.6
C11 C10 C1 126.1(3)
C11 C10 S1 111.8(3)
C1 C10 S1 122.1(2)
C10 C11 C12 110.1(3)
C10 C11 H11A 124.9
C12 C11 H11A 124.9
C13 C12 C11 114.2(3)
C13 C12 H12A 122.9
C11 C12 H12A 122.9
C12 C13 S1 111.5(3)
C12 C13 H13A 124.3
S1 C13 H13A 124.3
C15 C14 N1 111.3(3)
C15 C14 H14A 109.4
N1 C14 H14A 109.4
C15 C14 H14B 109.4
N1 C14 H14B 109.4
H14A C14 H14B 108.0
O2 C15 C14 110.7(3)
O2 C15 H15A 109.5
C14 C15 H15A 109.5
O2 C15 H15B 109.5
C14 C15 H15B 109.5
H15A C15 H15B 108.1
O2 C16 C17 111.1(3)
O2 C16 H16A 109.4
C17 C16 H16A 109.4
O2 C16 H16B 109.4
C17 C16 H16B 109.4
H16A C16 H16B 108.0
C16 C17 N1 112.8(3)
C16 C17 H17A 109.0
N1 C17 H17A 109.0
C16 C17 H17B 109.0
N1 C17 H17B 109.0
H17A C17 H17B 107.8
N1 C18 H18A 109.5
N1 C18 H18B 109.5
H18A C18 H18B 109.5
N1 C18 H18C 109.5
H18A C18 H18C 109.5
H18B C18 H18C 109.5
C33 S2 C30 91.88(18)
C37 N2 C34 108.3(2)
C37 N2 C38 110.5(3)
C34 N2 C38 111.9(2)
C37 N2 C23 106.5(2)
C34 N2 C23 110.0(2)
C38 N2 C23 109.5(2)
C21 O21 H21A 109.5
C36 O22 C35 109.5(2)
O21 C21 C30 108.9(3)
O21 C21 C22 108.9(3)
C30 C21 C22 109.2(3)
O21 C21 C24 107.0(3)
C30 C21 C24 112.0(3)
C22 C21 C24 110.8(3)
C23 C22 C21 111.1(3)
C23 C22 H22A 109.4
C21 C22 H22A 109.4
C23 C22 H22B 109.4
C21 C22 H22B 109.4
H22A C22 H22B 108.0
N2 C23 C22 114.4(3)
N2 C23 H23A 108.7
C22 C23 H23A 108.7
N2 C23 H23B 108.7
C22 C23 H23B 108.7
H23A C23 H23B 107.6
C29 C24 C25 118.9(3)
C29 C24 C21 119.1(3)
C25 C24 C21 121.9(3)
C24 C25 C26 119.0(3)
C24 C25 H25A 120.5
C26 C25 H25A 120.5
C27 C26 C25 121.6(4)
C27 C26 H26A 119.2
C25 C26 H26A 119.2
C26 C27 C28 119.9(3)
C26 C27 H27A 120.1
C28 C27 H27A 120.1
C27 C28 C29 119.6(3)
C27 C28 H28A 120.2
C29 C28 H28A 120.2
C28 C29 C24 121.0(3)
C28 C29 H29A 119.5
C24 C29 H29A 119.5
C31 C30 C21 129.8(3)
C31 C30 S2 110.4(3)
C21 C30 S2 119.8(2)
C30 C31 C32 113.0(3)
C30 C31 H31A 123.5
C32 C31 H31A 123.5
C33 C32 C31 113.6(3)
C33 C32 H32A 123.2
C31 C32 H32A 123.2
C32 C33 S2 111.1(3)
C32 C33 H33A 124.5
S2 C33 H33A 124.5
N2 C34 C35 111.1(3)
N2 C34 H34A 109.4
C35 C34 H34A 109.4
N2 C34 H34B 109.4
C35 C34 H34B 109.4
H34A C34 H34B 108.0
O22 C35 C34 111.5(3)
O22 C35 H35A 109.3
C34 C35 H35A 109.3
O22 C35 H35B 109.3
C34 C35 H35B 109.3
H35A C35 H35B 108.0
O22 C36 C37 111.6(3)
O22 C36 H36A 109.3
C37 C36 H36A 109.3
O22 C36 H36B 109.3
C37 C36 H36B 109.3
H36A C36 H36B 108.0
N2 C37 C36 111.9(3)
N2 C37 H37A 109.2
C36 C37 H37A 109.2
N2 C37 H37B 109.2
C36 C37 H37B 109.2
H37A C37 H37B 107.9
N2 C38 H38A 109.5
N2 C38 H38B 109.5
H38A C38 H38B 109.5
N2 C38 H38C 109.5
H38A C38 H38C 109.5
H38B C38 H38C 109.5

loop_
_geom_bond_atom_site_label_1
_geom_bond_atom_site_label_2
_geom_bond_distance
S1 C13 1.706(4)
S1 C10 1.714(3)
N1 C18 1.505(4)
N1 C17 1.520(4)
N1 C3 1.515(4)
N1 C14 1.514(4)
O1 C1 1.439(4)
O1 H1A 0.8200
O2 C15 1.425(4)
O2 C16 1.423(4)
C1 C10 1.524(5)
C1 C4 1.528(5)
C1 C2 1.541(4)
C2 C3 1.520(5)
C2 H2A 0.9700
C2 H2B 0.9700
C3 H3A 0.9700
C3 H3B 0.9700
C4 C9 1.382(5)
C4 C5 1.435(4)
C5 C6 1.331(5)
C5 H5A 0.9300
C6 C7 1.376(5)
C6 H6A 0.9300
C7 C8 1.364(4)
C7 H7A 0.9300
C8 C9 1.387(5)
C8 H8A 0.9300
C9 H9A 0.9300
C10 C11 1.385(5)
C11 C12 1.435(5)
C11 H11A 0.9300
C12 C13 1.343(5)
C12 H12A 0.9300
C13 H13A 0.9300
C14 C15 1.510(4)
C14 H14A 0.9700
C14 H14B 0.9700
C15 H15A 0.9700
C15 H15B 0.9700
C16 C17 1.497(5)
C16 H16A 0.9700
C16 H16B 0.9700
C17 H17A 0.9700
C17 H17B 0.9700
C18 H18A 0.9600
C18 H18B 0.9600
C18 H18C 0.9600
S2 C33 1.720(4)
S2 C30 1.731(3)
N2 C37 1.509(4)
N2 C34 1.523(4)
N2 C38 1.502(4)
N2 C23 1.523(4)
O21 C21 1.452(4)
O21 H21A 0.8200
O22 C36 1.437(4)
O22 C35 1.440(4)
C21 C30 1.517(5)
C21 C22 1.537(4)
C21 C24 1.534(5)
C22 C23 1.526(5)
C22 H22A 0.9700
C22 H22B 0.9700
C23 H23A 0.9700
C23 H23B 0.9700
C24 C29 1.390(5)
C24 C25 1.386(5)
C25 C26 1.385(5)
C25 H25A 0.9300
C26 C27 1.363(5)
C26 H26A 0.9300
C27 C28 1.370(5)
C27 H27A 0.9300
C28 C29 1.380(5)
C28 H28A 0.9300
C29 H29A 0.9300
C30 C31 1.360(5)
C31 C32 1.410(5)
C31 H31A 0.9300
C32 C33 1.344(5)
C32 H32A 0.9300
C33 H33A 0.9300
C34 C35 1.497(5)
C34 H34A 0.9700
C34 H34B 0.9700
C35 H35A 0.9700
C35 H35B 0.9700
C36 C37 1.523(4)
C36 H36A 0.9700
C36 H36B 0.9700
C37 H37A 0.9700
C37 H37B 0.9700
C38 H38A 0.9600
C38 H38B 0.9600
C38 H38C 0.9600
